data_7701187
loop_
_publ_author_name
'Almallah, Hamz\'e'
'Brenner, Eric'
'Matt, Dominique'
'Harrowfield, Jack'
'Jahjah, Mohamad'
'Hijazi, Akram'

_publ_section_title
;
 Palladium complexes of N-heterocyclic carbenes displaying an
 unsymmetrical N-alkylfluorenyl/N'-aryl substitution pattern and their
 behaviour in Suzuki-Miyaura cross coupling.
;
_journal_issue 38
_journal_name_full 'Dalton transactions (Cambridge, England : 2003)'
_journal_page_first 14516
_journal_page_last 14529
_journal_paper_doi 10.1039/c9dt02948f
_journal_volume 48
_journal_year 2019
_chemical_formula_moiety 'C36 H39 Cl2 N3 O Pd, C H2 Cl2'
_chemical_formula_sum 'C37 H41 Cl4 N3 O Pd'
_chemical_formula_weight 791.93
_space_group_crystal_system monoclinic
_space_group_IT_number 14
_space_group_name_Hall '-P 2ybc'
_space_group_name_H-M_alt 'P 1 21/c 1'
_symmetry_space_group_name_Hall '-P 2ybc'
_symmetry_space_group_name_H-M 'P 1 21/c 1'
_atom_sites_solution_hydrogens geom
_atom_sites_solution_primary direct
_atom_sites_solution_secondary difmap
_audit_block_doi 10.5517/ccdc.csd.cc21pw6v
_audit_creation_method SHELXL-2014/7
_audit_update_record
;
2019-02-18 deposited with the CCDC.    2019-09-16 downloaded from the CCDC.
;
_cell_angle_alpha 90
_cell_angle_beta 99.3060(10)
_cell_angle_gamma 90
_cell_formula_units_Z 4
_cell_length_a 12.1594(2)
_cell_length_b 19.9702(3)
_cell_length_c 15.1796(3)
_cell_measurement_reflns_used 37445
_cell_measurement_temperature 173(2)
_cell_measurement_theta_max 27.485
_cell_measurement_theta_min 0.998
_cell_volume 3637.48(11)
_computing_cell_refinement 'Denzo (Otwinowski & Minor, 1997)'
_computing_data_collection 'Collect (Nonius B.V., 1998)'
_computing_data_reduction 'Denzo (Otwinowski & Minor, 1997)'
_computing_molecular_graphics 'Mercury (Macrae et al., 2008)'
_computing_publication_material 'SHELXL-2014/7 (Sheldrick, 2014)'
_computing_structure_refinement 'SHELXL-2014/7 (Sheldrick, 2014)'
_computing_structure_solution 'SHELXS-2014/7 (Sheldrick, 2014)'
_diffrn_ambient_temperature 173(2)
_diffrn_measured_fraction_theta_full 1.000
_diffrn_measured_fraction_theta_max 0.999
_diffrn_measurement_device_type KappaCCD
_diffrn_measurement_method 'phi and omega scans'
_diffrn_radiation_monochromator graphite
_diffrn_radiation_type MoK\a
_diffrn_radiation_wavelength 0.71073
_diffrn_reflns_av_R_equivalents 0.0790
_diffrn_reflns_av_unetI/netI 0.0447
_diffrn_reflns_Laue_measured_fraction_full 1.000
_diffrn_reflns_Laue_measured_fraction_max 0.999
_diffrn_reflns_limit_h_max 15
_diffrn_reflns_limit_h_min -15
_diffrn_reflns_limit_k_max 25
_diffrn_reflns_limit_k_min -25
_diffrn_reflns_limit_l_max 19
_diffrn_reflns_limit_l_min -19
_diffrn_reflns_number 59394
_diffrn_reflns_point_group_measured_fraction_full 1.000
_diffrn_reflns_point_group_measured_fraction_max 0.999
_diffrn_reflns_theta_full 25.242
_diffrn_reflns_theta_max 27.492
_diffrn_reflns_theta_min 1.697
_diffrn_source 'sealed tube'
_exptl_absorpt_coefficient_mu 0.837
_exptl_absorpt_correction_T_max 0.92145
_exptl_absorpt_correction_T_min 0.71953
_exptl_absorpt_correction_type multi-scan
_exptl_absorpt_process_details 'MULscanABS in PLATON (Spek, 2003)'
_exptl_crystal_colour yellow
_exptl_crystal_density_diffrn 1.446
_exptl_crystal_description plate
_exptl_crystal_F_000 1624
_exptl_crystal_size_max 0.380
_exptl_crystal_size_mid 0.200
_exptl_crystal_size_min 0.080
_refine_diff_density_max 0.736
_refine_diff_density_min -1.107
_refine_diff_density_rms 0.149
_refine_ls_extinction_method none
_refine_ls_goodness_of_fit_ref 1.161
_refine_ls_hydrogen_treatment constr
_refine_ls_matrix_type full
_refine_ls_number_parameters 427
_refine_ls_number_reflns 8352
_refine_ls_number_restraints 2
_refine_ls_restrained_S_all 1.161
_refine_ls_R_factor_all 0.0626
_refine_ls_R_factor_gt 0.0426
_refine_ls_shift/su_max 0.002
_refine_ls_shift/su_mean 0.000
_refine_ls_structure_factor_coef Fsqd
_refine_ls_weighting_details 'w=1/[\s^2^(Fo^2^)+(0.0589P)^2^+2.0747P] where P=(Fo^2^+2Fc^2^)/3'
_refine_ls_weighting_scheme calc
_refine_ls_wR_factor_gt 0.1002
_refine_ls_wR_factor_ref 0.1218
_reflns_Friedel_coverage 0.000
_reflns_number_gt 6730
_reflns_number_total 8352
_reflns_threshold_expression 'I > 2\s(I)'
_cod_data_source_file c9dt02948f2.cif
_cod_data_source_block dmha171117
_cod_depositor_comments 'Adding full bibliography for 7701184--7701187.cif.'
_cod_database_code 7701187
_shelx_shelxl_version_number 2014/7
_shelx_space_group_comment
;
The symmetry employed for this shelxl refinement is uniquely defined
by the following loop, which should always be used as a source of
symmetry information in preference to the above space-group names.
They are only intended as comments.
;
_shelx_estimated_absorpt_t_min 0.741
_shelx_estimated_absorpt_t_max 0.936

loop_
_space_group_symop_operation_xyz
'x, y, z'
'-x, y+1/2, -z+1/2'
'-x, -y, -z'
'x, -y-1/2, z-1/2'

loop_
_atom_site_label
_atom_site_type_symbol
_atom_site_fract_x
_atom_site_fract_y
_atom_site_fract_z
_atom_site_U_iso_or_equiv
_atom_site_adp_type
_atom_site_occupancy
_atom_site_site_symmetry_order
_atom_site_calc_flag
_atom_site_refinement_flags_posn
_atom_site_refinement_flags_adp
_atom_site_refinement_flags_occupancy
_atom_site_disorder_assembly
_atom_site_disorder_group
C1 C 0.7636(2) 0.17866(14) 0.7311(2) 0.0212(6) Uani 1 1 d . . . . .
C2 C 0.8430(3) 0.25679(16) 0.8279(2) 0.0281(7) Uani 1 1 d . . . . .
H2 H 0.8965 0.2871 0.8580 0.034 Uiso 1 1 calc R U . . .
C3 C 0.7401(2) 0.24644(16) 0.8454(2) 0.0268(7) Uani 1 1 d . . . . .
H3 H 0.7068 0.2679 0.8903 0.032 Uiso 1 1 calc R U . . .
C4 C 0.9633(2) 0.21779(15) 0.7193(2) 0.0253(7) Uani 1 1 d . . . . .
C5 C 0.9688(3) 0.27958(15) 0.6603(2) 0.0273(7) Uani 1 1 d . . . . .
C6 C 0.9010(3) 0.29687(18) 0.5818(2) 0.0346(8) Uani 1 1 d . . . . .
H6 H 0.8375 0.2706 0.5595 0.042 Uiso 1 1 calc R U . . .
C7 C 0.9269(3) 0.3533(2) 0.5359(3) 0.0456(9) Uani 1 1 d . . . . .
H7 H 0.8806 0.3659 0.4820 0.055 Uiso 1 1 calc R U . . .
C8 C 1.0206(4) 0.39160(19) 0.5686(3) 0.0490(10) Uani 1 1 d . . . . .
H8 H 1.0375 0.4300 0.5363 0.059 Uiso 1 1 calc R U . . .
C9 C 1.0892(3) 0.37483(18) 0.6471(3) 0.0416(9) Uani 1 1 d . . . . .
H9 H 1.1528 0.4012 0.6689 0.050 Uiso 1 1 calc R U . . .
C10 C 1.0628(3) 0.31787(16) 0.6938(2) 0.0308(7) Uani 1 1 d . . . . .
C11 C 1.1180(3) 0.28859(17) 0.7773(2) 0.0309(7) Uani 1 1 d . . . . .
C12 C 1.2101(3) 0.3088(2) 0.8378(3) 0.0404(9) Uani 1 1 d . . . . .
H12 H 1.2487 0.3487 0.8276 0.048 Uiso 1 1 calc R U . . .
C13 C 1.2448(3) 0.2708(2) 0.9123(3) 0.0512(11) Uani 1 1 d . . . . .
H13 H 1.3083 0.2842 0.9534 0.061 Uiso 1 1 calc R U . . .
C14 C 1.1881(3) 0.2129(2) 0.9282(3) 0.0492(10) Uani 1 1 d . . . . .
H14 H 1.2133 0.1871 0.9801 0.059 Uiso 1 1 calc R U . . .
C15 C 1.0944(3) 0.19210(19) 0.8690(3) 0.0397(9) Uani 1 1 d . . . . .
H15 H 1.0547 0.1529 0.8804 0.048 Uiso 1 1 calc R U . . .
C16 C 1.0611(2) 0.22997(16) 0.7940(2) 0.0287(7) Uani 1 1 d . . . . .
C17 C 0.9799(3) 0.15259(17) 0.6690(2) 0.0322(8) Uani 1 1 d . . . . .
H17A H 0.9720 0.1135 0.7075 0.039 Uiso 1 1 calc R U . . .
H17B H 0.9229 0.1492 0.6147 0.039 Uiso 1 1 calc R U . . .
C18 C 1.0959(6) 0.1529(4) 0.5594(5) 0.0568(14) Uani 0.7 1 d D . P A 1
H18A H 1.1745 0.1620 0.5535 0.068 Uiso 0.7 1 calc R U P A 1
H18B H 1.0503 0.1901 0.5299 0.068 Uiso 0.7 1 calc R U P A 1
C19 C 1.0593(7) 0.0877(4) 0.5095(6) 0.0568(14) Uani 0.7 1 d D . P A 1
H19A H 1.1037 0.0503 0.5380 0.085 Uiso 0.7 1 calc R U P A 1
H19B H 1.0707 0.0916 0.4473 0.085 Uiso 0.7 1 calc R U P A 1
H19C H 0.9803 0.0796 0.5114 0.085 Uiso 0.7 1 calc R U P A 1
C18B C 1.1085(12) 0.1133(9) 0.5743(9) 0.049(3) Uani 0.3 1 d D . P A 2
H18C H 1.1134 0.0666 0.5965 0.059 Uiso 0.3 1 calc R U P A 2
H18D H 1.1840 0.1254 0.5630 0.059 Uiso 0.3 1 calc R U P A 2
C19B C 1.0349(14) 0.1117(8) 0.4848(10) 0.049(3) Uani 0.3 1 d D . P A 2
H19D H 0.9635 0.0909 0.4908 0.074 Uiso 0.3 1 calc R U P A 2
H19E H 1.0712 0.0857 0.4429 0.074 Uiso 0.3 1 calc R U P A 2
H19F H 1.0220 0.1575 0.4624 0.074 Uiso 0.3 1 calc R U P A 2
C20 C 0.5751(2) 0.17834(16) 0.7796(2) 0.0263(7) Uani 1 1 d . . . . .
C21 C 0.5496(3) 0.12068(17) 0.8241(2) 0.0321(8) Uani 1 1 d . . . . .
C22 C 0.4369(3) 0.10440(19) 0.8185(3) 0.0433(10) Uani 1 1 d . . . . .
H22 H 0.4165 0.0649 0.8468 0.052 Uiso 1 1 calc R U . . .
C23 C 0.3553(3) 0.1445(2) 0.7729(3) 0.0460(10) Uani 1 1 d . . . . .
H23 H 0.2793 0.1323 0.7696 0.055 Uiso 1 1 calc R U . . .
C24 C 0.3825(3) 0.20239(19) 0.7319(3) 0.0401(9) Uani 1 1 d . . . . .
H24 H 0.3249 0.2298 0.7012 0.048 Uiso 1 1 calc R U . . .
C25 C 0.4935(3) 0.22137(17) 0.7348(2) 0.0308(7) Uani 1 1 d . . . . .
C26 C 0.6372(3) 0.08025(18) 0.8846(3) 0.0395(8) Uani 1 1 d . . . . .
H26 H 0.7118 0.0907 0.8684 0.047 Uiso 1 1 calc R U . . .
C27 C 0.6373(4) 0.1023(2) 0.9818(3) 0.0577(12) Uani 1 1 d . . . . .
H27A H 0.6521 0.1505 0.9872 0.086 Uiso 1 1 calc R U . . .
H27B H 0.6955 0.0779 1.0213 0.086 Uiso 1 1 calc R U . . .
H27C H 0.5646 0.0926 0.9987 0.086 Uiso 1 1 calc R U . . .
C28 C 0.6182(4) 0.00477(19) 0.8756(3) 0.0574(12) Uani 1 1 d . . . . .
H28A H 0.5499 -0.0072 0.8985 0.086 Uiso 1 1 calc R U . . .
H28B H 0.6817 -0.0189 0.9101 0.086 Uiso 1 1 calc R U . . .
H28C H 0.6109 -0.0081 0.8127 0.086 Uiso 1 1 calc R U . . .
C29 C 0.5210(3) 0.28837(18) 0.6957(2) 0.0358(8) Uani 1 1 d . . . . .
H29 H 0.5997 0.2867 0.6843 0.043 Uiso 1 1 calc R U . . .
C30 C 0.5117(3) 0.34467(19) 0.7627(3) 0.0473(10) Uani 1 1 d . . . . .
H30A H 0.4341 0.3488 0.7720 0.071 Uiso 1 1 calc R U . . .
H30B H 0.5361 0.3870 0.7394 0.071 Uiso 1 1 calc R U . . .
H30C H 0.5591 0.3342 0.8196 0.071 Uiso 1 1 calc R U . . .
C31 C 0.4452(3) 0.3046(2) 0.6075(3) 0.0555(11) Uani 1 1 d . . . . .
H31A H 0.4503 0.2685 0.5645 0.083 Uiso 1 1 calc R U . . .
H31B H 0.4688 0.3469 0.5837 0.083 Uiso 1 1 calc R U . . .
H31C H 0.3680 0.3086 0.6179 0.083 Uiso 1 1 calc R U . . .
C32 C 0.6335(3) -0.02521(16) 0.5756(2) 0.0312(7) Uani 1 1 d . . . . .
H32 H 0.6307 -0.0304 0.6374 0.037 Uiso 1 1 calc R U . . .
C33 C 0.5894(3) -0.07502(16) 0.5176(3) 0.0349(8) Uani 1 1 d . . . . .
H33 H 0.5557 -0.1133 0.5390 0.042 Uiso 1 1 calc R U . . .
C34 C 0.5949(3) -0.06849(18) 0.4283(3) 0.0397(9) Uani 1 1 d . . . . .
H34 H 0.5645 -0.1019 0.3868 0.048 Uiso 1 1 calc R U . . .
C35 C 0.6453(3) -0.01242(19) 0.4001(3) 0.0405(9) Uani 1 1 d . . . . .
H35 H 0.6520 -0.0073 0.3390 0.049 Uiso 1 1 calc R U . . .
C36 C 0.6861(3) 0.03614(17) 0.4612(2) 0.0324(7) Uani 1 1 d . . . . .
H36 H 0.7194 0.0751 0.4409 0.039 Uiso 1 1 calc R U . . .
C37 C 0.1130(5) -0.0113(3) 0.7679(4) 0.0915(19) Uani 1 1 d . . . . .
H37A H 0.1130 0.0233 0.7211 0.110 Uiso 1 1 calc R U . . .
H37B H 0.0347 -0.0243 0.7688 0.110 Uiso 1 1 calc R U . . .
N1 N 0.85733(19) 0.21503(12) 0.75748(17) 0.0219(5) Uani 1 1 d . . . . .
N2 N 0.69116(19) 0.19847(12) 0.78548(17) 0.0223(5) Uani 1 1 d . . . . .
N3 N 0.6802(2) 0.03020(12) 0.54821(18) 0.0260(6) Uani 1 1 d . . . . .
O1 O 1.0877(2) 0.15320(15) 0.6452(2) 0.0551(8) Uani 1 1 d . . . . .
Cl1 Cl 0.64393(7) 0.18611(4) 0.54062(5) 0.02924(18) Uani 1 1 d . . . . .
Cl2 Cl 0.81789(7) 0.02953(4) 0.73981(6) 0.0354(2) Uani 1 1 d . . . . .
Cl3 Cl 0.18625(15) -0.08064(7) 0.74055(12) 0.0977(5) Uani 1 1 d . . . . .
Cl4 Cl 0.16743(13) 0.02256(6) 0.86922(11) 0.0853(5) Uani 1 1 d . . . . .
Pd1 Pd 0.72762(2) 0.10735(2) 0.64070(2) 0.02120(9) Uani 1 1 d . . . . .

loop_
_atom_site_aniso_label
_atom_site_aniso_U_11
_atom_site_aniso_U_22
_atom_site_aniso_U_33
_atom_site_aniso_U_23
_atom_site_aniso_U_13
_atom_site_aniso_U_12
C1 0.0224(14) 0.0184(14) 0.0227(15) 0.0019(12) 0.0033(11) 0.0007(11)
C2 0.0254(15) 0.0281(17) 0.0305(18) -0.0100(14) 0.0039(13) -0.0042(13)
C3 0.0243(15) 0.0284(17) 0.0275(17) -0.0072(14) 0.0035(12) -0.0009(13)
C4 0.0164(14) 0.0278(16) 0.0322(18) -0.0012(13) 0.0059(12) -0.0012(12)
C5 0.0241(15) 0.0266(16) 0.0335(18) -0.0063(14) 0.0110(13) -0.0032(12)
C6 0.0333(18) 0.0352(19) 0.036(2) -0.0023(15) 0.0077(15) -0.0032(15)
C7 0.054(2) 0.047(2) 0.037(2) 0.0054(18) 0.0102(18) 0.0008(19)
C8 0.066(3) 0.036(2) 0.049(3) 0.0036(18) 0.024(2) -0.0117(19)
C9 0.046(2) 0.0335(19) 0.049(2) -0.0100(17) 0.0197(18) -0.0143(16)
C10 0.0305(16) 0.0290(17) 0.0361(19) -0.0130(15) 0.0151(14) -0.0061(14)
C11 0.0200(15) 0.0356(18) 0.039(2) -0.0101(15) 0.0096(13) -0.0047(13)
C12 0.0267(17) 0.047(2) 0.048(2) -0.0166(18) 0.0074(16) -0.0089(16)
C13 0.0287(19) 0.072(3) 0.049(3) -0.015(2) -0.0046(17) -0.0082(19)
C14 0.036(2) 0.062(3) 0.045(2) -0.001(2) -0.0071(17) 0.0045(19)
C15 0.0277(17) 0.043(2) 0.046(2) -0.0015(18) 0.0001(15) 0.0010(15)
C16 0.0182(14) 0.0330(17) 0.0346(19) -0.0075(15) 0.0038(13) -0.0020(13)
C17 0.0219(15) 0.0298(17) 0.046(2) -0.0097(15) 0.0104(14) -0.0020(13)
C18 0.051(3) 0.069(4) 0.053(3) -0.001(3) 0.019(2) 0.011(3)
C19 0.051(3) 0.069(4) 0.053(3) -0.001(3) 0.019(2) 0.011(3)
C18B 0.051(7) 0.052(7) 0.049(8) -0.003(6) 0.018(5) 0.016(6)
C19B 0.051(7) 0.052(7) 0.049(8) -0.003(6) 0.018(5) 0.016(6)
C20 0.0211(14) 0.0291(17) 0.0298(17) -0.0103(14) 0.0076(12) -0.0056(12)
C21 0.0326(17) 0.0342(18) 0.0323(19) -0.0098(15) 0.0140(14) -0.0070(14)
C22 0.039(2) 0.043(2) 0.053(2) -0.0101(18) 0.0224(18) -0.0170(17)
C23 0.0271(18) 0.051(2) 0.063(3) -0.021(2) 0.0176(18) -0.0109(17)
C24 0.0229(16) 0.047(2) 0.051(2) -0.0201(18) 0.0080(15) 0.0009(15)
C25 0.0235(15) 0.0356(18) 0.0336(19) -0.0103(15) 0.0055(13) -0.0009(13)
C26 0.042(2) 0.0329(19) 0.046(2) 0.0014(17) 0.0147(17) -0.0087(16)
C27 0.072(3) 0.060(3) 0.042(3) 0.005(2) 0.014(2) -0.006(2)
C28 0.065(3) 0.034(2) 0.080(3) 0.006(2) 0.031(2) -0.007(2)
C29 0.0258(16) 0.0383(19) 0.042(2) 0.0017(16) 0.0020(14) 0.0035(14)
C30 0.040(2) 0.038(2) 0.063(3) -0.0075(19) 0.0029(19) 0.0033(17)
C31 0.043(2) 0.064(3) 0.056(3) 0.007(2) -0.0023(19) 0.010(2)
C32 0.0276(16) 0.0244(16) 0.041(2) -0.0005(15) 0.0028(14) -0.0002(13)
C33 0.0286(17) 0.0212(16) 0.053(2) -0.0063(16) 0.0010(15) -0.0012(13)
C34 0.0346(18) 0.0337(19) 0.049(2) -0.0185(17) 0.0022(16) -0.0012(15)
C35 0.041(2) 0.044(2) 0.038(2) -0.0137(17) 0.0097(16) -0.0035(17)
C36 0.0313(17) 0.0302(18) 0.037(2) -0.0094(15) 0.0102(14) -0.0031(14)
C37 0.059(3) 0.115(5) 0.105(5) 0.009(4) 0.029(3) 0.016(3)
N1 0.0192(12) 0.0211(12) 0.0254(14) -0.0027(10) 0.0037(10) -0.0008(10)
N2 0.0188(12) 0.0242(13) 0.0243(14) -0.0027(11) 0.0047(10) -0.0023(10)
N3 0.0272(13) 0.0217(13) 0.0292(15) -0.0051(11) 0.0044(11) -0.0020(10)
O1 0.0249(13) 0.0687(19) 0.077(2) -0.0368(16) 0.0226(13) -0.0087(12)
Cl1 0.0357(4) 0.0244(4) 0.0263(4) 0.0020(3) 0.0008(3) -0.0036(3)
Cl2 0.0348(4) 0.0273(4) 0.0417(5) 0.0053(4) -0.0007(4) 0.0021(3)
Cl3 0.1313(14) 0.0589(8) 0.1197(14) 0.0023(9) 0.0713(11) 0.0049(9)
Cl4 0.0993(10) 0.0439(7) 0.1201(13) -0.0013(7) 0.0401(9) -0.0065(7)
Pd1 0.02017(13) 0.01933(13) 0.02411(14) -0.00301(9) 0.00366(9) -0.00235(9)

loop_
_atom_type_symbol
_atom_type_description
_atom_type_scat_dispersion_real
_atom_type_scat_dispersion_imag
_atom_type_scat_source
C C 0.0033 0.0016 'International Tables Vol C Tables 4.2.6.8 and 6.1.1.4'
H H 0.0000 0.0000 'International Tables Vol C Tables 4.2.6.8 and 6.1.1.4'
N N 0.0061 0.0033 'International Tables Vol C Tables 4.2.6.8 and 6.1.1.4'
O O 0.0106 0.0060 'International Tables Vol C Tables 4.2.6.8 and 6.1.1.4'
Cl Cl 0.1484 0.1585 'International Tables Vol C Tables 4.2.6.8 and 6.1.1.4'
Pd Pd -0.9988 1.0072 'International Tables Vol C Tables 4.2.6.8 and 6.1.1.4'

loop_
_geom_angle_atom_site_label_1
_geom_angle_atom_site_label_2
_geom_angle_atom_site_label_3
_geom_angle
N1 C1 N2 105.1(2)
N1 C1 Pd1 132.3(2)
N2 C1 Pd1 122.6(2)
C3 C2 N1 107.3(3)
C3 C2 H2 126.3
N1 C2 H2 126.3
C2 C3 N2 107.0(3)
C2 C3 H3 126.5
N2 C3 H3 126.5
N1 C4 C16 109.6(2)
N1 C4 C5 112.2(2)
C16 C4 C5 101.7(2)
N1 C4 C17 110.6(2)
C16 C4 C17 110.8(3)
C5 C4 C17 111.6(3)
C6 C5 C10 121.1(3)
C6 C5 C4 129.0(3)
C10 C5 C4 109.7(3)
C5 C6 C7 119.0(3)
C5 C6 H6 120.5
C7 C6 H6 120.5
C6 C7 C8 120.4(4)
C6 C7 H7 119.8
C8 C7 H7 119.8
C9 C8 C7 121.3(4)
C9 C8 H8 119.4
C7 C8 H8 119.4
C8 C9 C10 118.4(3)
C8 C9 H9 120.8
C10 C9 H9 120.8
C5 C10 C9 119.9(3)
C5 C10 C11 109.4(3)
C9 C10 C11 130.8(3)
C12 C11 C16 119.5(3)
C12 C11 C10 131.9(3)
C16 C11 C10 108.6(3)
C13 C12 C11 119.4(4)
C13 C12 H12 120.3
C11 C12 H12 120.3
C12 C13 C14 120.7(4)
C12 C13 H13 119.7
C14 C13 H13 119.7
C13 C14 C15 120.9(4)
C13 C14 H14 119.5
C15 C14 H14 119.5
C16 C15 C14 118.1(4)
C16 C15 H15 121.0
C14 C15 H15 121.0
C15 C16 C11 121.4(3)
C15 C16 C4 128.3(3)
C11 C16 C4 110.3(3)
O1 C17 C4 108.7(3)
O1 C17 H17A 109.9
C4 C17 H17A 109.9
O1 C17 H17B 109.9
C4 C17 H17B 109.9
H17A C17 H17B 108.3
O1 C18 C19 115.3(7)
O1 C18 H18A 108.5
C19 C18 H18A 108.5
O1 C18 H18B 108.5
C19 C18 H18B 108.5
H18A C18 H18B 107.5
C18 C19 H19A 109.5
C18 C19 H19B 109.5
H19A C19 H19B 109.5
C18 C19 H19C 109.5
H19A C19 H19C 109.5
H19B C19 H19C 109.5
O1 C18B C19B 123.6(12)
O1 C18B H18C 106.4
C19B C18B H18C 106.4
O1 C18B H18D 106.4
C19B C18B H18D 106.4
H18C C18B H18D 106.5
C18B C19B H19D 109.5
C18B C19B H19E 109.5
H19D C19B H19E 109.5
C18B C19B H19F 109.5
H19D C19B H19F 109.5
H19E C19B H19F 109.5
C21 C20 C25 123.1(3)
C21 C20 N2 119.2(3)
C25 C20 N2 117.6(3)
C20 C21 C22 117.1(3)
C20 C21 C26 122.8(3)
C22 C21 C26 119.8(3)
C23 C22 C21 121.1(4)
C23 C22 H22 119.5
C21 C22 H22 119.5
C22 C23 C24 120.7(3)
C22 C23 H23 119.6
C24 C23 H23 119.6
C23 C24 C25 121.0(4)
C23 C24 H24 119.5
C25 C24 H24 119.5
C24 C25 C20 117.0(3)
C24 C25 C29 119.9(3)
C20 C25 C29 123.0(3)
C21 C26 C28 112.9(3)
C21 C26 C27 108.6(3)
C28 C26 C27 110.2(3)
C21 C26 H26 108.4
C28 C26 H26 108.4
C27 C26 H26 108.4
C26 C27 H27A 109.5
C26 C27 H27B 109.5
H27A C27 H27B 109.5
C26 C27 H27C 109.5
H27A C27 H27C 109.5
H27B C27 H27C 109.5
C26 C28 H28A 109.5
C26 C28 H28B 109.5
H28A C28 H28B 109.5
C26 C28 H28C 109.5
H28A C28 H28C 109.5
H28B C28 H28C 109.5
C25 C29 C31 112.8(3)
C25 C29 C30 110.0(3)
C31 C29 C30 109.1(3)
C25 C29 H29 108.3
C31 C29 H29 108.3
C30 C29 H29 108.3
C29 C30 H30A 109.5
C29 C30 H30B 109.5
H30A C30 H30B 109.5
C29 C30 H30C 109.5
H30A C30 H30C 109.5
H30B C30 H30C 109.5
C29 C31 H31A 109.5
C29 C31 H31B 109.5
H31A C31 H31B 109.5
C29 C31 H31C 109.5
H31A C31 H31C 109.5
H31B C31 H31C 109.5
N3 C32 C33 122.5(3)
N3 C32 H32 118.7
C33 C32 H32 118.7
C34 C33 C32 119.1(3)
C34 C33 H33 120.5
C32 C33 H33 120.5
C33 C34 C35 118.6(3)
C33 C34 H34 120.7
C35 C34 H34 120.7
C36 C35 C34 119.6(4)
C36 C35 H35 120.2
C34 C35 H35 120.2
N3 C36 C35 122.1(3)
N3 C36 H36 119.0
C35 C36 H36 119.0
Cl4 C37 Cl3 113.1(3)
Cl4 C37 H37A 109.0
Cl3 C37 H37A 109.0
Cl4 C37 H37B 109.0
Cl3 C37 H37B 109.0
H37A C37 H37B 107.8
C1 N1 C2 110.2(2)
C1 N1 C4 129.8(2)
C2 N1 C4 119.9(2)
C1 N2 C3 110.3(2)
C1 N2 C20 126.8(2)
C3 N2 C20 122.7(2)
C36 N3 C32 118.2(3)
C36 N3 Pd1 122.8(2)
C32 N3 Pd1 118.8(2)
C18 O1 C17 118.2(4)
C18B O1 C17 118.9(7)
C1 Pd1 N3 176.36(11)
C1 Pd1 Cl1 89.45(9)
N3 Pd1 Cl1 90.90(8)
C1 Pd1 Cl2 90.24(9)
N3 Pd1 Cl2 89.54(8)
Cl1 Pd1 Cl2 177.88(3)

loop_
_geom_bond_atom_site_label_1
_geom_bond_atom_site_label_2
_geom_bond_distance
C1 N1 1.356(4)
C1 N2 1.361(4)
C1 Pd1 1.976(3)
C2 C3 1.337(4)
C2 N1 1.388(4)
C2 H2 0.9500
C3 N2 1.387(4)
C3 H3 0.9500
C4 N1 1.496(4)
C4 C16 1.524(4)
C4 C5 1.533(4)
C4 C17 1.540(4)
C5 C6 1.378(5)
C5 C10 1.400(4)
C6 C7 1.388(5)
C6 H6 0.9500
C7 C8 1.395(6)
C7 H7 0.9500
C8 C9 1.380(6)
C8 H8 0.9500
C9 C10 1.405(5)
C9 H9 0.9500
C10 C11 1.458(5)
C11 C12 1.388(5)
C11 C16 1.404(4)
C12 C13 1.371(6)
C12 H12 0.9500
C13 C14 1.387(6)
C13 H13 0.9500
C14 C15 1.395(5)
C14 H14 0.9500
C15 C16 1.373(5)
C15 H15 0.9500
C17 O1 1.414(4)
C17 H17A 0.9900
C17 H17B 0.9900
C18 O1 1.322(7)
C18 C19 1.536(10)
C18 H18A 0.9900
C18 H18B 0.9900
C19 H19A 0.9800
C19 H19B 0.9800
C19 H19C 0.9800
C18B O1 1.395(15)
C18B C19B 1.501(16)
C18B H18C 0.9900
C18B H18D 0.9900
C19B H19D 0.9800
C19B H19E 0.9800
C19B H19F 0.9800
C20 C21 1.394(5)
C20 C25 1.403(5)
C20 N2 1.456(4)
C21 C22 1.398(5)
C21 C26 1.521(5)
C22 C23 1.372(6)
C22 H22 0.9500
C23 C24 1.378(6)
C23 H23 0.9500
C24 C25 1.395(5)
C24 H24 0.9500
C25 C29 1.523(5)
C26 C28 1.528(5)
C26 C27 1.539(6)
C26 H26 1.0000
C27 H27A 0.9800
C27 H27B 0.9800
C27 H27C 0.9800
C28 H28A 0.9800
C28 H28B 0.9800
C28 H28C 0.9800
C29 C31 1.532(5)
C29 C30 1.532(5)
C29 H29 1.0000
C30 H30A 0.9800
C30 H30B 0.9800
C30 H30C 0.9800
C31 H31A 0.9800
C31 H31B 0.9800
C31 H31C 0.9800
C32 N3 1.340(4)
C32 C33 1.379(5)
C32 H32 0.9500
C33 C34 1.375(5)
C33 H33 0.9500
C34 C35 1.378(5)
C34 H34 0.9500
C35 C36 1.377(5)
C35 H35 0.9500
C36 N3 1.340(4)
C36 H36 0.9500
C37 Cl4 1.711(7)
C37 Cl3 1.734(6)
C37 H37A 0.9900
C37 H37B 0.9900
N3 Pd1 2.101(3)
Cl1 Pd1 2.3060(8)
Cl2 Pd1 2.3128(8)

loop_
_geom_torsion_atom_site_label_1
_geom_torsion_atom_site_label_2
_geom_torsion_atom_site_label_3
_geom_torsion_atom_site_label_4
_geom_torsion
N1 C2 C3 N2 -0.2(4)
N1 C4 C5 C6 -62.9(4)
C16 C4 C5 C6 -180.0(3)
C17 C4 C5 C6 61.8(4)
N1 C4 C5 C10 121.4(3)
C16 C4 C5 C10 4.4(3)
C17 C4 C5 C10 -113.8(3)
C10 C5 C6 C7 -0.1(5)
C4 C5 C6 C7 -175.3(3)
C5 C6 C7 C8 0.4(6)
C6 C7 C8 C9 -0.4(6)
C7 C8 C9 C10 0.1(6)
C6 C5 C10 C9 -0.2(5)
C4 C5 C10 C9 175.8(3)
C6 C5 C10 C11 179.5(3)
C4 C5 C10 C11 -4.5(3)
C8 C9 C10 C5 0.2(5)
C8 C9 C10 C11 -179.4(3)
C5 C10 C11 C12 -176.8(3)
C9 C10 C11 C12 2.9(6)
C5 C10 C11 C16 2.6(4)
C9 C10 C11 C16 -177.7(3)
C16 C11 C12 C13 0.8(5)
C10 C11 C12 C13 -179.9(4)
C11 C12 C13 C14 -0.8(6)
C12 C13 C14 C15 -0.1(6)
C13 C14 C15 C16 1.0(6)
C14 C15 C16 C11 -1.0(5)
C14 C15 C16 C4 179.3(3)
C12 C11 C16 C15 0.1(5)
C10 C11 C16 C15 -179.4(3)
C12 C11 C16 C4 179.8(3)
C10 C11 C16 C4 0.3(3)
N1 C4 C16 C15 58.0(4)
C5 C4 C16 C15 176.9(3)
C17 C4 C16 C15 -64.3(4)
N1 C4 C16 C11 -121.7(3)
C5 C4 C16 C11 -2.8(3)
C17 C4 C16 C11 116.0(3)
N1 C4 C17 O1 -171.7(3)
C16 C4 C17 O1 -50.0(4)
C5 C4 C17 O1 62.6(4)
C25 C20 C21 C22 3.5(5)
N2 C20 C21 C22 178.3(3)
C25 C20 C21 C26 -170.1(3)
N2 C20 C21 C26 4.7(5)
C20 C21 C22 C23 -1.5(5)
C26 C21 C22 C23 172.3(3)
C21 C22 C23 C24 -0.5(6)
C22 C23 C24 C25 0.7(6)
C23 C24 C25 C20 1.2(5)
C23 C24 C25 C29 -174.9(3)
C21 C20 C25 C24 -3.3(5)
N2 C20 C25 C24 -178.2(3)
C21 C20 C25 C29 172.6(3)
N2 C20 C25 C29 -2.3(5)
C20 C21 C26 C28 -141.1(3)
C22 C21 C26 C28 45.5(5)
C20 C21 C26 C27 96.4(4)
C22 C21 C26 C27 -77.0(4)
C24 C25 C29 C31 -40.8(5)
C20 C25 C29 C31 143.4(3)
C24 C25 C29 C30 81.2(4)
C20 C25 C29 C30 -94.6(4)
N3 C32 C33 C34 1.1(5)
C32 C33 C34 C35 0.5(5)
C33 C34 C35 C36 -1.7(5)
C34 C35 C36 N3 1.3(5)
N2 C1 N1 C2 0.2(3)
Pd1 C1 N1 C2 -176.4(2)
N2 C1 N1 C4 -176.3(3)
Pd1 C1 N1 C4 7.1(5)
C3 C2 N1 C1 0.0(4)
C3 C2 N1 C4 176.9(3)
C16 C4 N1 C1 -147.2(3)
C5 C4 N1 C1 100.6(3)
C17 C4 N1 C1 -24.8(4)
C16 C4 N1 C2 36.6(4)
C5 C4 N1 C2 -75.6(3)
C17 C4 N1 C2 159.0(3)
N1 C1 N2 C3 -0.3(3)
Pd1 C1 N2 C3 176.7(2)
N1 C1 N2 C20 174.6(3)
Pd1 C1 N2 C20 -8.4(4)
C2 C3 N2 C1 0.3(4)
C2 C3 N2 C20 -174.8(3)
C21 C20 N2 C1 88.2(4)
C25 C20 N2 C1 -96.7(4)
C21 C20 N2 C3 -97.5(4)
C25 C20 N2 C3 77.6(4)
C35 C36 N3 C32 0.4(5)
C35 C36 N3 Pd1 -174.0(3)
C33 C32 N3 C36 -1.6(5)
C33 C32 N3 Pd1 173.0(2)
C19 C18 O1 C17 -68.7(8)
C19B C18B O1 C17 49(2)
C4 C17 O1 C18 -116.9(5)
C4 C17 O1 C18B -157.5(8)
